data_1001443
loop_
_publ_author_name
'Cousson, A'
'Gasperin, M'

_publ_section_title
;
Synthese et structure du borate de thorium: ThB~2~O~5~
;
_journal_coden_ASTM ACSCEE
_journal_name_full 'Acta Crystallographica C (39,1983-)'
_journal_page_first 10
_journal_page_last 12
_journal_volume 47
_journal_year 1991
_chemical_formula_structural 'Th (B2 O5)'
_chemical_formula_sum 'B2 O5 Th'
_chemical_name_systematic 'Thorium diborate'
_space_group_IT_number 15
_symmetry_cell_setting monoclinic
_symmetry_Int_Tables_number 15
_symmetry_space_group_name_Hall '-C 2yc'
_symmetry_space_group_name_H-M 'C 1 2/c 1'
_cell_angle_alpha 90
_cell_angle_beta 101.5(3)
_cell_angle_gamma 90
_cell_formula_units_Z 8
_cell_length_a 11.545(3)
_cell_length_b 6.937(2)
_cell_length_c 10.263(3)
_cell_volume 805.4
_refine_ls_R_factor_all 0.07
_cod_database_code 1001443

loop_
_symmetry_equiv_pos_as_xyz
x,y,z
-x,y,1/2-z
-x,-y,-z
x,-y,1/2+z
1/2+x,1/2+y,z
1/2-x,1/2+y,1/2-z
1/2-x,1/2-y,-z
1/2+x,1/2-y,1/2+z

loop_
_atom_site_label
_atom_site_type_symbol
_atom_site_symmetry_multiplicity
_atom_site_Wyckoff_symbol
_atom_site_fract_x
_atom_site_fract_y
_atom_site_fract_z
_atom_site_occupancy
_atom_site_attached_hydrogens
_atom_site_calc_flag
Th1 Th4+ 8 f 0.1820(1) 0.2007(2) 0.3066(1) 1. 0 d
B1 B3+ 8 f 0.0232(24) 0.2677(47) 0.5038(28) 1. 0 d
B2 B3+ 8 f 0.3656(32) 0.1940(55) 0.1295(35) 1. 0 d
O1 O2- 8 f 0.3162(16) 0.0290(38) 0.1924(17) 1. 0 d
O2 O2- 8 f 0.1902(17) 0.1371(36) 0.8376(20) 1. 0 d
O3 O2- 8 f 0.6441(19) 0.2463(35) 0.0343(21) 1. 0 d
O4 O2- 8 f 0.0271(20) 0.1956(35) 0.1288(23) 1. 0 d
O5 O2- 8 f 0.4660(22) 0.1748(35) 0.0895(24) 1. 0 d

loop_
_atom_type_symbol
_atom_type_oxidation_number
Th4+ 4.000
B3+ 3.000
O2- -2.000
